data_1555046
loop_
_publ_author_name
'Li, Qingrui'
'Yin, Yunnian'
'Li, Yabo'
'Zhang, Jianye'
'Huang, Mengmeng'
'Kim, Jung Keun'
'Wu, Yangjie'

_publ_section_title
;
 A simple approach to indeno-coumarins via visible-light-induced
 cyclization of aryl alkynoates with diethyl bromomalonate
;
_journal_issue 18
_journal_name_full 'Organic Chemistry Frontiers'
_journal_page_first 3238
_journal_paper_doi 10.1039/C9QO00795D
_journal_volume 6
_journal_year 2019
_chemical_formula_moiety 'C23 H20 O6'
_chemical_formula_sum 'C23 H20 O6'
_chemical_formula_weight 392.39
_space_group_crystal_system triclinic
_space_group_IT_number 2
_space_group_name_Hall '-P 1'
_space_group_name_H-M_alt 'P -1'
_atom_sites_solution_hydrogens geom
_atom_sites_solution_primary direct
_audit_creation_date 2017-09-27
_audit_creation_method
;
Olex2 1.2
(compiled 2017.08.10 svn.r3458 for OlexSys, GUI svn.r5381)
;
_audit_update_record
;
2018-07-29 deposited with the CCDC.	2019-07-29 downloaded from the CCDC.
;
_cell_angle_alpha 79.033(5)
_cell_angle_beta 76.634(7)
_cell_angle_gamma 77.369(6)
_cell_formula_units_Z 2
_cell_length_a 7.7957(7)
_cell_length_b 10.1827(6)
_cell_length_c 12.7574(8)
_cell_measurement_reflns_used 2407
_cell_measurement_temperature 293(2)
_cell_measurement_theta_max 26.4510
_cell_measurement_theta_min 3.6850
_cell_volume 950.96(12)
_computing_cell_refinement
;
CrysAlisPro, Agilent Technologies,
Version 1.171.37.35 (release 13-08-2014 CrysAlis171 .NET)
(compiled Aug 13 2014,18:06:01)
;
_computing_data_collection
;
CrysAlisPro, Agilent Technologies,
Version 1.171.37.35 (release 13-08-2014 CrysAlis171 .NET)
(compiled Aug 13 2014,18:06:01)
;
_computing_data_reduction
;
CrysAlisPro, Agilent Technologies,
Version 1.171.37.35 (release 13-08-2014 CrysAlis171 .NET)
(compiled Aug 13 2014,18:06:01)
;
_computing_molecular_graphics 'Olex2 (Dolomanov et al., 2009)'
_computing_publication_material 'Olex2 (Dolomanov et al., 2009)'
_computing_structure_refinement 'ShelXL (Sheldrick, 2015)'
_computing_structure_solution 'ShelXS (Sheldrick, 2008)'
_diffrn_ambient_temperature 293(2)
_diffrn_detector 'CCD plate'
_diffrn_detector_area_resol_mean 16.2312
_diffrn_detector_type Eos
_diffrn_measured_fraction_theta_full 0.998
_diffrn_measured_fraction_theta_max 0.998
_diffrn_measurement_details
;
#__ type_ start__ end____ width___ exp.time_
  1 omega  -25.00   24.00   1.0000    4.5000
omega____ theta____ kappa____ phi______ frames
    -      -15.1755  -99.0000   60.0000 49

#__ type_ start__ end____ width___ exp.time_
  2 omega  -79.00  -30.00   1.0000    4.5000
omega____ theta____ kappa____ phi______ frames
    -      -15.1755  143.0000  -55.0000 49

#__ type_ start__ end____ width___ exp.time_
  3 omega   -6.00   23.00   1.0000    4.5000
omega____ theta____ kappa____ phi______ frames
    -      -15.1755  -99.0000 -120.0000 29

#__ type_ start__ end____ width___ exp.time_
  4 omega  -65.00  -28.00   1.0000    4.5000
omega____ theta____ kappa____ phi______ frames
    -      -15.1755  127.0000  134.0000 37

#__ type_ start__ end____ width___ exp.time_
  5 omega   10.00   67.00   1.0000    4.5000
omega____ theta____ kappa____ phi______ frames
    -       18.0661   57.0000  -60.0000 57

#__ type_ start__ end____ width___ exp.time_
  6 omega  -27.00   23.00   1.0000    4.5000
omega____ theta____ kappa____ phi______ frames
    -       18.0661  -57.0000   60.0000 50

#__ type_ start__ end____ width___ exp.time_
  7 omega  -49.00   85.00   1.0000    4.5000
omega____ theta____ kappa____ phi______ frames
    -       18.0661    0.0000   90.0000 134
;
_diffrn_measurement_device 'four-circle diffractometer'
_diffrn_measurement_device_type 'Xcalibur, Eos, Gemini'
_diffrn_measurement_method '\w scans'
_diffrn_orient_matrix_UB_11 -0.0774889000
_diffrn_orient_matrix_UB_12 -0.0203429000
_diffrn_orient_matrix_UB_13 -0.0070877000
_diffrn_orient_matrix_UB_21 -0.0314515000
_diffrn_orient_matrix_UB_22 -0.0089241000
_diffrn_orient_matrix_UB_23 0.0572265000
_diffrn_orient_matrix_UB_31 -0.0453300000
_diffrn_orient_matrix_UB_32 0.0686671000
_diffrn_orient_matrix_UB_33 -0.0035981000
_diffrn_radiation_monochromator graphite
_diffrn_radiation_probe x-ray
_diffrn_radiation_type MoK\a
_diffrn_radiation_wavelength 0.71073
_diffrn_reflns_av_R_equivalents 0.0289
_diffrn_reflns_av_unetI/netI 0.0508
_diffrn_reflns_Laue_measured_fraction_full 0.998
_diffrn_reflns_Laue_measured_fraction_max 0.998
_diffrn_reflns_limit_h_max 9
_diffrn_reflns_limit_h_min -9
_diffrn_reflns_limit_k_max 12
_diffrn_reflns_limit_k_min -12
_diffrn_reflns_limit_l_max 15
_diffrn_reflns_limit_l_min -13
_diffrn_reflns_number 7725
_diffrn_reflns_point_group_measured_fraction_full 0.998
_diffrn_reflns_point_group_measured_fraction_max 0.998
_diffrn_reflns_theta_full 25.242
_diffrn_reflns_theta_max 26.372
_diffrn_reflns_theta_min 3.319
_diffrn_source 'Enhance (Mo) X-ray Source'
_exptl_absorpt_coefficient_mu 0.099
_exptl_absorpt_correction_T_max 1.00000
_exptl_absorpt_correction_T_min 0.93855
_exptl_absorpt_correction_type multi-scan
_exptl_absorpt_process_details
;
CrysAlisPro, Agilent Technologies,
Version 1.171.37.35 (release 13-08-2014 CrysAlis171 .NET)
(compiled Aug 13 2014,18:06:01)
Empirical absorption correction using spherical harmonics,
 implemented in SCALE3 ABSPACK scaling algorithm.
;
_exptl_crystal_colour colourless
_exptl_crystal_colour_primary colourless
_exptl_crystal_density_diffrn 1.370
_exptl_crystal_description prism
_exptl_crystal_F_000 412
_exptl_crystal_size_max 0.18
_exptl_crystal_size_mid 0.16
_exptl_crystal_size_min 0.14
_refine_diff_density_max 0.209
_refine_diff_density_min -0.209
_refine_diff_density_rms 0.044
_refine_ls_extinction_method none
_refine_ls_goodness_of_fit_ref 1.026
_refine_ls_hydrogen_treatment constr
_refine_ls_matrix_type full
_refine_ls_number_parameters 265
_refine_ls_number_reflns 3885
_refine_ls_number_restraints 0
_refine_ls_restrained_S_all 1.026
_refine_ls_R_factor_all 0.0829
_refine_ls_R_factor_gt 0.0530
_refine_ls_shift/su_max 0.001
_refine_ls_shift/su_mean 0.000
_refine_ls_structure_factor_coef Fsqd
_refine_ls_weighting_details 'w=1/[\s^2^(Fo^2^)+(0.0534P)^2^+0.2099P] where P=(Fo^2^+2Fc^2^)/3'
_refine_ls_weighting_scheme calc
_refine_ls_wR_factor_gt 0.1189
_refine_ls_wR_factor_ref 0.1395
_reflns_Friedel_coverage 0.000
_reflns_number_gt 2604
_reflns_number_total 3885
_reflns_threshold_expression 'I > 2\s(I)'
_cod_data_source_file c9qo00795d2.cif
_cod_data_source_block 201709178
_cod_original_cell_volume 950.95(13)
_cod_database_code 1555046
_shelx_shelxl_version_number 2014/7
_chemical_oxdiff_formula C38H41N2O2
_shelx_space_group_comment
;
The symmetry employed for this shelxl refinement is uniquely defined
by the following loop, which should always be used as a source of
symmetry information in preference to the above space-group names.
They are only intended as comments.
;
_shelx_estimated_absorpt_t_max 0.986
_shelx_estimated_absorpt_t_min 0.982
_reflns_odcompleteness_completeness 99.77
_reflns_odcompleteness_iscentric 1
_reflns_odcompleteness_theta 26.32
_olex2_refinement_description
;
1. Fixed Uiso
 At 1.2 times of:
  All C(H) groups, All C(H,H) groups
 At 1.5 times of:
  All C(H,H,H) groups
2.a Secondary CH2 refined with riding coordinates:
 C19(H19A,H19B), C21(H21A,H21B)
2.b Aromatic/amide H refined with riding coordinates:
 C6(H6), C7(H7), C8(H8), C9(H9), C12(H12), C14(H14), C15(H15)
2.c Idealised Me refined as rotating group:
 C20(H20A,H20B,H20C), C22(H22A,H22B,H22C), C23(H23A,H23B,H23C)
;
_olex2_submission_special_instructions 'No special instructions were received'

loop_
_space_group_symop_operation_xyz
'x, y, z'
'-x, -y, -z'

loop_
_atom_site_label
_atom_site_type_symbol
_atom_site_fract_x
_atom_site_fract_y
_atom_site_fract_z
_atom_site_U_iso_or_equiv
_atom_site_adp_type
_atom_site_occupancy
_atom_site_site_symmetry_order
_atom_site_calc_flag
_atom_site_refinement_flags_posn
C1 C 0.0061(3) 0.5842(2) 0.67992(17) 0.0369(5) Uani 1 1 d .
C2 C 0.0147(3) 0.72451(18) 0.67851(15) 0.0326(5) Uani 1 1 d .
C3 C 0.1302(3) 0.79250(19) 0.60339(15) 0.0325(5) Uani 1 1 d .
C4 C 0.1022(3) 0.93277(19) 0.62776(16) 0.0336(5) Uani 1 1 d .
C5 C -0.0329(3) 0.94501(19) 0.72131(16) 0.0337(5) Uani 1 1 d .
C6 C -0.0903(3) 1.0667(2) 0.76255(18) 0.0421(5) Uani 1 1 d .
H6 H -0.1791 1.0739 0.8250 0.050 Uiso 1 1 calc R
C7 C -0.0132(3) 1.1778(2) 0.7091(2) 0.0479(6) Uani 1 1 d .
H7 H -0.0506 1.2604 0.7359 0.057 Uiso 1 1 calc R
C8 C 0.1188(3) 1.1670(2) 0.61629(19) 0.0481(6) Uani 1 1 d .
H8 H 0.1687 1.2428 0.5814 0.058 Uiso 1 1 calc R
C9 C 0.1782(3) 1.0453(2) 0.57424(18) 0.0417(5) Uani 1 1 d .
H9 H 0.2669 1.0389 0.5116 0.050 Uiso 1 1 calc R
C10 C 0.2493(3) 0.7257(2) 0.51610(16) 0.0345(5) Uani 1 1 d .
C11 C 0.2275(3) 0.5935(2) 0.51194(17) 0.0363(5) Uani 1 1 d .
C12 C 0.3226(3) 0.5225(2) 0.42755(17) 0.0427(5) Uani 1 1 d .
H12 H 0.3025 0.4363 0.4257 0.051 Uiso 1 1 calc R
C13 C 0.4472(3) 0.5797(2) 0.34611(17) 0.0449(6) Uani 1 1 d .
C14 C 0.4757(3) 0.7085(3) 0.35205(19) 0.0517(6) Uani 1 1 d .
H14 H 0.5622 0.7468 0.2993 0.062 Uiso 1 1 calc R
C15 C 0.3781(3) 0.7797(2) 0.43439(18) 0.0474(6) Uani 1 1 d .
H15 H 0.3986 0.8660 0.4356 0.057 Uiso 1 1 calc R
C16 C -0.1055(3) 0.81225(19) 0.76004(15) 0.0335(5) Uani 1 1 d .
C17 C -0.0935(3) 0.7470(2) 0.87821(17) 0.0373(5) Uani 1 1 d .
C18 C -0.3014(3) 0.8390(2) 0.74578(16) 0.0358(5) Uani 1 1 d .
C19 C 0.1002(4) 0.6687(3) 1.0038(2) 0.0720(9) Uani 1 1 d .
H19A H 0.0288 0.7236 1.0584 0.086 Uiso 1 1 calc R
H19B H 0.0619 0.5814 1.0194 0.086 Uiso 1 1 calc R
C20 C 0.2848(4) 0.6488(4) 1.0095(2) 0.0940(12) Uani 1 1 d .
H20A H 0.3562 0.5986 0.9529 0.141 Uiso 1 1 calc GR
H20B H 0.3026 0.5988 1.0791 0.141 Uiso 1 1 calc GR
H20C H 0.3202 0.7355 1.0002 0.141 Uiso 1 1 calc GR
C21 C -0.5958(3) 0.9529(2) 0.81054(19) 0.0505(6) Uani 1 1 d .
H21A H -0.6448 0.8710 0.8185 0.061 Uiso 1 1 calc R
H21B H -0.6129 1.0076 0.7414 0.061 Uiso 1 1 calc R
C22 C -0.6865(4) 1.0312(3) 0.9022(2) 0.0818(10) Uani 1 1 d .
H22A H -0.6396 1.1134 0.8921 0.123 Uiso 1 1 calc GR
H22B H -0.6652 0.9770 0.9698 0.123 Uiso 1 1 calc GR
H22C H -0.8132 1.0536 0.9037 0.123 Uiso 1 1 calc GR
C23 C 0.5486(4) 0.5042(3) 0.25297(19) 0.0621(8) Uani 1 1 d .
H23A H 0.6120 0.4176 0.2811 0.093 Uiso 1 1 calc GR
H23B H 0.6327 0.5564 0.2059 0.093 Uiso 1 1 calc GR
H23C H 0.4658 0.4905 0.2126 0.093 Uiso 1 1 calc GR
O1 O -0.0809(2) 0.51376(14) 0.74971(12) 0.0516(4) Uani 1 1 d .
O2 O 0.1103(2) 0.52639(13) 0.59125(11) 0.0425(4) Uani 1 1 d .
O3 O -0.2148(2) 0.70818(18) 0.94380(13) 0.0612(5) Uani 1 1 d .
O4 O 0.0705(2) 0.73650(16) 0.89557(12) 0.0528(5) Uani 1 1 d .
O5 O -0.3513(2) 0.79847(17) 0.67754(13) 0.0546(5) Uani 1 1 d .
O6 O -0.4062(2) 0.91838(15) 0.81515(12) 0.0468(4) Uani 1 1 d .

loop_
_atom_site_aniso_label
_atom_site_aniso_U_11
_atom_site_aniso_U_22
_atom_site_aniso_U_33
_atom_site_aniso_U_23
_atom_site_aniso_U_13
_atom_site_aniso_U_12
C1 0.0430(13) 0.0318(11) 0.0366(11) -0.0050(9) -0.0080(10) -0.0080(9)
C2 0.0384(12) 0.0288(10) 0.0326(10) -0.0043(8) -0.0107(9) -0.0069(8)
C3 0.0367(11) 0.0302(10) 0.0325(10) -0.0007(8) -0.0124(9) -0.0077(8)
C4 0.0409(12) 0.0297(10) 0.0329(11) 0.0011(8) -0.0150(9) -0.0089(9)
C5 0.0401(12) 0.0300(10) 0.0348(11) -0.0015(8) -0.0154(9) -0.0086(9)
C6 0.0524(14) 0.0323(11) 0.0444(12) -0.0084(9) -0.0142(11) -0.0066(10)
C7 0.0620(16) 0.0281(11) 0.0597(15) -0.0068(10) -0.0248(13) -0.0074(10)
C8 0.0637(16) 0.0306(11) 0.0566(15) 0.0069(10) -0.0250(13) -0.0201(10)
C9 0.0478(13) 0.0389(12) 0.0419(12) 0.0019(9) -0.0146(10) -0.0162(10)
C10 0.0358(11) 0.0364(11) 0.0323(11) -0.0039(9) -0.0092(9) -0.0072(9)
C11 0.0361(12) 0.0393(11) 0.0347(11) -0.0043(9) -0.0102(9) -0.0071(9)
C12 0.0441(13) 0.0418(12) 0.0439(13) -0.0117(10) -0.0125(10) -0.0028(10)
C13 0.0384(13) 0.0559(14) 0.0387(12) -0.0106(10) -0.0115(10) 0.0026(11)
C14 0.0459(14) 0.0597(15) 0.0439(13) -0.0032(11) 0.0023(11) -0.0134(11)
C15 0.0472(14) 0.0493(13) 0.0435(13) -0.0046(10) -0.0020(11) -0.0131(11)
C16 0.0386(12) 0.0295(10) 0.0328(11) -0.0038(8) -0.0074(9) -0.0073(8)
C17 0.0422(13) 0.0316(11) 0.0375(12) -0.0049(9) -0.0080(10) -0.0058(9)
C18 0.0403(12) 0.0338(11) 0.0344(11) -0.0023(9) -0.0081(9) -0.0107(9)
C19 0.074(2) 0.094(2) 0.0453(15) 0.0184(14) -0.0295(14) -0.0159(16)
C20 0.074(2) 0.135(3) 0.0619(19) 0.0228(19) -0.0312(16) -0.010(2)
C21 0.0380(13) 0.0587(15) 0.0535(14) -0.0054(12) -0.0138(11) -0.0033(11)
C22 0.0492(17) 0.111(3) 0.079(2) -0.0348(19) -0.0106(15) 0.0150(17)
C23 0.0569(17) 0.0775(18) 0.0471(15) -0.0191(13) -0.0067(12) 0.0027(14)
O1 0.0687(12) 0.0362(8) 0.0484(10) -0.0046(7) 0.0021(8) -0.0221(8)
O2 0.0516(10) 0.0346(8) 0.0410(8) -0.0092(6) -0.0013(7) -0.0128(7)
O3 0.0539(11) 0.0781(12) 0.0457(10) 0.0113(9) -0.0055(8) -0.0218(9)
O4 0.0511(10) 0.0671(11) 0.0385(9) 0.0100(8) -0.0167(8) -0.0143(8)
O5 0.0513(10) 0.0688(11) 0.0522(10) -0.0199(8) -0.0175(8) -0.0120(8)
O6 0.0373(9) 0.0528(9) 0.0531(9) -0.0187(8) -0.0117(7) -0.0017(7)

loop_
_atom_type_symbol
_atom_type_description
_atom_type_scat_dispersion_real
_atom_type_scat_dispersion_imag
_atom_type_scat_source
C C 0.0033 0.0016 'International Tables Vol C Tables 4.2.6.8 and 6.1.1.4'
H H 0.0000 0.0000 'International Tables Vol C Tables 4.2.6.8 and 6.1.1.4'
O O 0.0106 0.0060 'International Tables Vol C Tables 4.2.6.8 and 6.1.1.4'

loop_
_geom_angle_atom_site_label_1
_geom_angle_atom_site_label_2
_geom_angle_atom_site_label_3
_geom_angle
O1 C1 C2 127.03(19)
O1 C1 O2 117.75(18)
O2 C1 C2 115.22(18)
C1 C2 C16 123.79(18)
C3 C2 C1 123.53(18)
C3 C2 C16 112.67(17)
C2 C3 C4 108.56(17)
C2 C3 C10 119.96(18)
C10 C3 C4 131.44(19)
C5 C4 C3 107.97(18)
C9 C4 C3 132.23(19)
C9 C4 C5 119.76(19)
C4 C5 C16 110.20(17)
C6 C5 C4 121.0(2)
C6 C5 C16 128.66(19)
C5 C6 H6 120.6
C5 C6 C7 118.8(2)
C7 C6 H6 120.6
C6 C7 H7 119.7
C8 C7 C6 120.6(2)
C8 C7 H7 119.7
C7 C8 H8 119.4
C7 C8 C9 121.2(2)
C9 C8 H8 119.4
C4 C9 H9 120.7
C8 C9 C4 118.6(2)
C8 C9 H9 120.7
C11 C10 C3 116.04(19)
C15 C10 C3 127.14(19)
C15 C10 C11 116.79(19)
C12 C11 C10 121.9(2)
O2 C11 C10 122.20(18)
O2 C11 C12 115.92(19)
C11 C12 H12 120.0
C13 C12 C11 120.1(2)
C13 C12 H12 120.0
C12 C13 C14 118.5(2)
C12 C13 C23 120.4(2)
C14 C13 C23 121.1(2)
C13 C14 H14 119.4
C15 C14 C13 121.1(2)
C15 C14 H14 119.4
C10 C15 H15 119.2
C14 C15 C10 121.5(2)
C14 C15 H15 119.2
C2 C16 C5 100.51(16)
C2 C16 C17 111.64(15)
C2 C16 C18 110.79(17)
C5 C16 C17 115.26(17)
C5 C16 C18 108.45(15)
C18 C16 C17 109.85(17)
O3 C17 C16 124.2(2)
O3 C17 O4 124.9(2)
O4 C17 C16 110.87(18)
O5 C18 C16 124.49(19)
O5 C18 O6 124.5(2)
O6 C18 C16 110.95(17)
H19A C19 H19B 108.0
C20 C19 H19A 109.5
C20 C19 H19B 109.5
C20 C19 O4 110.9(2)
O4 C19 H19A 109.5
O4 C19 H19B 109.5
C19 C20 H20A 109.5
C19 C20 H20B 109.5
C19 C20 H20C 109.5
H20A C20 H20B 109.5
H20A C20 H20C 109.5
H20B C20 H20C 109.5
H21A C21 H21B 108.6
C22 C21 H21A 110.4
C22 C21 H21B 110.4
O6 C21 H21A 110.4
O6 C21 H21B 110.4
O6 C21 C22 106.7(2)
C21 C22 H22A 109.5
C21 C22 H22B 109.5
C21 C22 H22C 109.5
H22A C22 H22B 109.5
H22A C22 H22C 109.5
H22B C22 H22C 109.5
C13 C23 H23A 109.5
C13 C23 H23B 109.5
C13 C23 H23C 109.5
H23A C23 H23B 109.5
H23A C23 H23C 109.5
H23B C23 H23C 109.5
C1 O2 C11 122.53(16)
C17 O4 C19 115.6(2)
C18 O6 C21 117.00(18)

loop_
_geom_bond_atom_site_label_1
_geom_bond_atom_site_label_2
_geom_bond_distance
C1 C2 1.441(3)
C1 O1 1.207(2)
C1 O2 1.381(2)
C2 C3 1.352(3)
C2 C16 1.515(3)
C3 C4 1.478(3)
C3 C10 1.449(3)
C4 C5 1.402(3)
C4 C9 1.393(3)
C5 C6 1.382(3)
C5 C16 1.531(3)
C6 H6 0.9300
C6 C7 1.387(3)
C7 H7 0.9300
C7 C8 1.382(3)
C8 H8 0.9300
C8 C9 1.388(3)
C9 H9 0.9300
C10 C11 1.405(3)
C10 C15 1.392(3)
C11 C12 1.387(3)
C11 O2 1.381(3)
C12 H12 0.9300
C12 C13 1.383(3)
C13 C14 1.396(4)
C13 C23 1.509(3)
C14 H14 0.9300
C14 C15 1.374(3)
C15 H15 0.9300
C16 C17 1.543(3)
C16 C18 1.539(3)
C17 O3 1.193(3)
C17 O4 1.325(3)
C18 O5 1.201(2)
C18 O6 1.324(2)
C19 H19A 0.9700
C19 H19B 0.9700
C19 C20 1.426(4)
C19 O4 1.468(3)
C20 H20A 0.9600
C20 H20B 0.9600
C20 H20C 0.9600
C21 H21A 0.9700
C21 H21B 0.9700
C21 C22 1.493(3)
C21 O6 1.455(3)
C22 H22A 0.9600
C22 H22B 0.9600
C22 H22C 0.9600
C23 H23A 0.9600
C23 H23B 0.9600
C23 H23C 0.9600

loop_
_geom_torsion_atom_site_label_1
_geom_torsion_atom_site_label_2
_geom_torsion_atom_site_label_3
_geom_torsion_atom_site_label_4
_geom_torsion
C1 C2 C3 C4 -179.52(18)
C1 C2 C3 C10 2.3(3)
C1 C2 C16 C5 178.29(18)
C1 C2 C16 C17 55.6(3)
C1 C2 C16 C18 -67.2(2)
C2 C1 O2 C11 5.9(3)
C2 C3 C4 C5 0.8(2)
C2 C3 C4 C9 -176.6(2)
C2 C3 C10 C11 4.0(3)
C2 C3 C10 C15 -178.3(2)
C2 C16 C17 O3 -114.7(2)
C2 C16 C17 O4 63.4(2)
C2 C16 C18 O5 -1.6(3)
C2 C16 C18 O6 -178.49(16)
C3 C2 C16 C5 -2.3(2)
C3 C2 C16 C17 -125.07(19)
C3 C2 C16 C18 112.16(19)
C3 C4 C5 C6 -178.80(18)
C3 C4 C5 C16 -2.3(2)
C3 C4 C9 C8 177.9(2)
C3 C10 C11 C12 174.64(18)
C3 C10 C11 O2 -5.2(3)
C3 C10 C15 C14 -176.0(2)
C4 C3 C10 C11 -173.77(19)
C4 C3 C10 C15 4.0(4)
C4 C5 C6 C7 0.6(3)
C4 C5 C16 C2 2.8(2)
C4 C5 C16 C17 122.93(18)
C4 C5 C16 C18 -113.48(18)
C5 C4 C9 C8 0.7(3)
C5 C6 C7 C8 0.0(3)
C5 C16 C17 O3 131.4(2)
C5 C16 C17 O4 -50.4(2)
C5 C16 C18 O5 107.8(2)
C5 C16 C18 O6 -69.1(2)
C6 C5 C16 C2 178.9(2)
C6 C5 C16 C17 -60.9(3)
C6 C5 C16 C18 62.6(3)
C6 C7 C8 C9 -0.2(3)
C7 C8 C9 C4 -0.1(3)
C9 C4 C5 C6 -1.0(3)
C9 C4 C5 C16 175.45(18)
C10 C3 C4 C5 178.7(2)
C10 C3 C4 C9 1.3(4)
C10 C11 C12 C13 2.1(3)
C10 C11 O2 C1 0.1(3)
C11 C10 C15 C14 1.7(3)
C11 C12 C13 C14 0.8(3)
C11 C12 C13 C23 -178.9(2)
C12 C11 O2 C1 -179.74(18)
C12 C13 C14 C15 -2.4(3)
C13 C14 C15 C10 1.1(4)
C15 C10 C11 C12 -3.3(3)
C15 C10 C11 O2 176.81(18)
C16 C2 C3 C4 1.1(2)
C16 C2 C3 C10 -177.09(17)
C16 C5 C6 C7 -175.1(2)
C16 C17 O4 C19 -176.72(19)
C16 C18 O6 C21 179.72(17)
C17 C16 C18 O5 -125.4(2)
C17 C16 C18 O6 57.7(2)
C18 C16 C17 O3 8.6(3)
C18 C16 C17 O4 -173.25(16)
C20 C19 O4 C17 173.2(3)
C22 C21 O6 C18 174.9(2)
C23 C13 C14 C15 177.3(2)
O1 C1 C2 C3 172.5(2)
O1 C1 C2 C16 -8.2(3)
O1 C1 O2 C11 -173.81(19)
O2 C1 C2 C3 -7.2(3)
O2 C1 C2 C16 172.10(17)
O2 C11 C12 C13 -178.02(18)
O3 C17 O4 C19 1.4(3)
O5 C18 O6 C21 2.8(3)
